data_2218874
loop_
_publ_author_name
'Yang, Jiao-Yan'
'Ming, Zhi-Hui'
'An, Jing'
'Hua, Qiu-Lin'
'Lu, Liang-Qiu'

_publ_section_title
;
 <i>trans</i>-4-(1-Naphthyl)-2-oxo-1,3-oxazolidine-5-carboxylic acid
;
_journal_coeditor_code BG2191
_journal_issue 8
_journal_name_full 'Acta Crystallographica Section E'
_journal_page_first o1484
_journal_paper_doi 10.1107/S1600536808019132
_journal_volume 64
_journal_year 2008
_chemical_formula_iupac 'C14 H11 N O4'
_chemical_formula_moiety 'C14 H11 N O4'
_chemical_formula_sum 'C14 H11 N O4'
_chemical_formula_weight 257.24
_chemical_name_systematic
;
<i>trans</i>-4-(1-Naphthyl)-2-oxo-1,3-oxazolidine-5-carboxylic acid
;
_space_group_IT_number 61
_symmetry_cell_setting orthorhombic
_symmetry_space_group_name_Hall '-P 2ac 2ab'
_symmetry_space_group_name_H-M 'P b c a'
_atom_sites_solution_hydrogens geom
_atom_sites_solution_primary direct
_atom_sites_solution_secondary difmap
_audit_creation_method SHELXL-97
_cell_angle_alpha 90.00
_cell_angle_beta 90.00
_cell_angle_gamma 90.00
_cell_formula_units_Z 8
_cell_length_a 8.7159(17)
_cell_length_b 12.817(3)
_cell_length_c 20.737(4)
_cell_measurement_reflns_used 5223
_cell_measurement_temperature 292(2)
_cell_measurement_theta_max 28.89
_cell_measurement_theta_min 2.83
_cell_volume 2316.6(8)
_computing_cell_refinement 'SAINT (Bruker, 2001)'
_computing_data_collection 'SMART (Bruker, 2001)'
_computing_data_reduction 'SAINT (Bruker, 2001)'
_computing_molecular_graphics 'PLATON (Spek, 2003)'
_computing_publication_material 'PLATON (Spek, 2003)'
_computing_structure_refinement 'SHELXL97 (Sheldrick, 2008)'
_computing_structure_solution 'SHELXS97 (Sheldrick, 2008)'
_diffrn_ambient_temperature 292(2)
_diffrn_measured_fraction_theta_full 1.000
_diffrn_measured_fraction_theta_max 1.000
_diffrn_measurement_device_type 'Bruker SMART 4K CCD area-detector'
_diffrn_measurement_method '\f and \w'
_diffrn_radiation_monochromator graphite
_diffrn_radiation_source 'fine-focus sealed tube'
_diffrn_radiation_type MoK\a
_diffrn_radiation_wavelength 0.71073
_diffrn_reflns_av_R_equivalents 0.0162
_diffrn_reflns_av_sigmaI/netI 0.0114
_diffrn_reflns_limit_h_max 10
_diffrn_reflns_limit_h_min -9
_diffrn_reflns_limit_k_max 15
_diffrn_reflns_limit_k_min -15
_diffrn_reflns_limit_l_max 25
_diffrn_reflns_limit_l_min -25
_diffrn_reflns_number 12484
_diffrn_reflns_theta_full 26.00
_diffrn_reflns_theta_max 26.00
_diffrn_reflns_theta_min 2.99
_exptl_absorpt_coefficient_mu 0.110
_exptl_absorpt_correction_type none
_exptl_crystal_colour colorless
_exptl_crystal_density_diffrn 1.475
_exptl_crystal_density_method 'not measured'
_exptl_crystal_description block
_exptl_crystal_F_000 1072
_exptl_crystal_size_max 0.47
_exptl_crystal_size_mid 0.38
_exptl_crystal_size_min 0.35
_refine_diff_density_max 0.186
_refine_diff_density_min -0.200
_refine_ls_extinction_method none
_refine_ls_goodness_of_fit_ref 1.045
_refine_ls_hydrogen_treatment mixed
_refine_ls_matrix_type full
_refine_ls_number_parameters 178
_refine_ls_number_reflns 2266
_refine_ls_number_restraints 0
_refine_ls_restrained_S_all 1.045
_refine_ls_R_factor_all 0.0411
_refine_ls_R_factor_gt 0.0361
_refine_ls_shift/su_max 0.000
_refine_ls_shift/su_mean 0.000
_refine_ls_structure_factor_coef Fsqd
_refine_ls_weighting_details 'calc w=1/[\s^2^(Fo^2^)+(0.0416P)^2^+0.7823P] where P=(Fo^2^+2Fc^2^)/3'
_refine_ls_weighting_scheme calc
_refine_ls_wR_factor_gt 0.0896
_refine_ls_wR_factor_ref 0.0927
_reflns_number_gt 2008
_reflns_number_total 2266
_reflns_threshold_expression I>2\s(I)
_cod_data_source_file bg2191.cif
_cod_data_source_block I
_cod_database_code 2218874
_cod_database_fobs_code 2218874

loop_
_symmetry_equiv_pos_as_xyz
'x, y, z'
'-x+1/2, -y, z+1/2'
'-x, y+1/2, -z+1/2'
'x+1/2, -y+1/2, -z'
'-x, -y, -z'
'x-1/2, y, -z-1/2'
'x, -y-1/2, z-1/2'
'-x-1/2, y-1/2, z'

loop_
_atom_site_type_symbol
_atom_site_label
_atom_site_fract_x
_atom_site_fract_y
_atom_site_fract_z
_atom_site_U_iso_or_equiv
_atom_site_adp_type
_atom_site_calc_flag
_atom_site_refinement_flags
_atom_site_occupancy
C C1 0.10060(15) 0.89669(10) 0.40612(6) 0.0322(3) Uani d . 1
C C2 0.18399(17) 0.98662(11) 0.40013(7) 0.0415(3) Uani d . 1
H H2 0.1971 1.0159 0.3595 0.050 Uiso calc R 1
C C3 0.25014(19) 1.03567(11) 0.45381(7) 0.0474(4) Uani d . 1
H H3 0.3063 1.0967 0.4484 0.057 Uiso calc R 1
C C4 0.23264(17) 0.99464(12) 0.51357(7) 0.0438(4) Uani d . 1
H H4 0.2764 1.0280 0.5489 0.053 Uiso calc R 1
C C5 0.14847(15) 0.90147(11) 0.52271(6) 0.0363(3) Uani d . 1
C C6 0.13034(17) 0.85684(12) 0.58449(7) 0.0435(4) Uani d . 1
H H6 0.1731 0.8900 0.6201 0.052 Uiso calc R 1
C C7 0.05170(18) 0.76650(13) 0.59291(7) 0.0468(4) Uani d . 1
H H7 0.0424 0.7377 0.6339 0.056 Uiso calc R 1
C C8 -0.01545(17) 0.71659(12) 0.53978(7) 0.0435(3) Uani d . 1
H H8 -0.0694 0.6548 0.5458 0.052 Uiso calc R 1
C C9 -0.00239(15) 0.75784(10) 0.47936(6) 0.0359(3) Uani d . 1
H H9 -0.0490 0.7242 0.4448 0.043 Uiso calc R 1
C C10 0.08091(14) 0.85104(10) 0.46843(6) 0.0315(3) Uani d . 1
C C11 0.03291(15) 0.84401(10) 0.34692(6) 0.0326(3) Uani d . 1
H H11 -0.0684 0.8149 0.3567 0.039 Uiso calc R 1
C C12 0.13968(15) 0.75872(10) 0.31821(6) 0.0356(3) Uani d . 1
H H12 0.2150 0.7374 0.3507 0.043 Uiso calc R 1
C C13 0.13627(16) 0.89576(10) 0.24897(7) 0.0370(3) Uani d . 1
C C14 0.05709(17) 0.66298(10) 0.29259(6) 0.0390(3) Uani d . 1
N N1 0.02505(13) 0.91215(9) 0.29122(5) 0.0363(3) Uani d . 1
H H1 -0.0281(18) 0.9662(13) 0.2897(7) 0.044 Uiso d . 1
O O1 -0.01994(14) 0.61525(9) 0.33777(5) 0.0538(3) Uani d . 1
H H1A -0.068(3) 0.5549(17) 0.3222(10) 0.081 Uiso d . 1
O O2 0.0653(2) 0.63355(10) 0.23870(5) 0.0869(5) Uani d . 1
O O3 0.21709(11) 0.80945(7) 0.26568(5) 0.0429(3) Uani d . 1
O O4 0.17042(13) 0.94603(8) 0.20100(5) 0.0497(3) Uani d . 1

loop_
_atom_site_aniso_label
_atom_site_aniso_U_11
_atom_site_aniso_U_22
_atom_site_aniso_U_33
_atom_site_aniso_U_12
_atom_site_aniso_U_13
_atom_site_aniso_U_23
C1 0.0341(6) 0.0298(6) 0.0328(7) 0.0010(5) 0.0002(5) -0.0034(5)
C2 0.0503(8) 0.0350(7) 0.0394(7) -0.0056(6) 0.0002(6) 0.0012(6)
C3 0.0529(9) 0.0346(8) 0.0545(9) -0.0125(6) -0.0010(7) -0.0056(6)
C4 0.0452(8) 0.0422(8) 0.0439(8) -0.0054(6) -0.0044(6) -0.0138(6)
C5 0.0358(7) 0.0378(7) 0.0353(7) 0.0037(6) -0.0010(5) -0.0071(6)
C6 0.0452(8) 0.0538(9) 0.0316(7) 0.0033(7) -0.0036(6) -0.0071(6)
C7 0.0544(9) 0.0542(9) 0.0319(7) 0.0063(7) 0.0019(6) 0.0065(6)
C8 0.0505(8) 0.0383(8) 0.0415(8) -0.0020(6) 0.0059(6) 0.0035(6)
C9 0.0402(7) 0.0339(7) 0.0337(7) -0.0017(6) 0.0008(5) -0.0038(5)
C10 0.0322(6) 0.0306(6) 0.0317(6) 0.0032(5) 0.0004(5) -0.0042(5)
C11 0.0363(7) 0.0314(7) 0.0302(6) -0.0008(5) -0.0008(5) -0.0002(5)
C12 0.0421(7) 0.0314(7) 0.0333(7) 0.0010(6) 0.0005(6) 0.0009(5)
C13 0.0407(7) 0.0313(7) 0.0389(7) 0.0004(6) 0.0004(6) 0.0004(6)
C14 0.0563(9) 0.0307(7) 0.0301(7) -0.0004(6) 0.0037(6) -0.0003(5)
N1 0.0398(6) 0.0369(6) 0.0322(6) 0.0083(5) 0.0001(5) 0.0023(5)
O1 0.0767(8) 0.0478(6) 0.0370(6) -0.0233(6) 0.0127(5) -0.0085(5)
O2 0.1626(15) 0.0612(8) 0.0371(6) -0.0509(9) 0.0266(8) -0.0154(6)
O3 0.0437(5) 0.0328(5) 0.0521(6) 0.0043(4) 0.0128(5) 0.0052(4)
O4 0.0620(7) 0.0415(6) 0.0457(6) 0.0059(5) 0.0143(5) 0.0106(5)

loop_
_atom_type_symbol
_atom_type_description
_atom_type_scat_dispersion_real
_atom_type_scat_dispersion_imag
_atom_type_scat_source
C C 0.0033 0.0016 'International Tables Vol C Tables 4.2.6.8 and 6.1.1.4'
H H 0.0000 0.0000 'International Tables Vol C Tables 4.2.6.8 and 6.1.1.4'
N N 0.0061 0.0033 'International Tables Vol C Tables 4.2.6.8 and 6.1.1.4'
O O 0.0106 0.0060 'International Tables Vol C Tables 4.2.6.8 and 6.1.1.4'

loop_
_geom_angle_atom_site_label_1
_geom_angle_atom_site_label_2
_geom_angle_atom_site_label_3
_geom_angle
C2 C1 C10 119.40(12)
C2 C1 C11 120.46(12)
C10 C1 C11 120.12(11)
C1 C2 C3 121.59(13)
C1 C2 H2 119.2
C3 C2 H2 119.2
C4 C3 C2 120.38(13)
C4 C3 H3 119.8
C2 C3 H3 119.8
C3 C4 C5 120.58(13)
C3 C4 H4 119.7
C5 C4 H4 119.7
C6 C5 C4 121.45(13)
C6 C5 C10 119.12(13)
C4 C5 C10 119.43(12)
C7 C6 C5 121.27(13)
C7 C6 H6 119.4
C5 C6 H6 119.4
C6 C7 C8 119.93(13)
C6 C7 H7 120.0
C8 C7 H7 120.0
C9 C8 C7 120.66(14)
C9 C8 H8 119.7
C7 C8 H8 119.7
C8 C9 C10 121.10(12)
C8 C9 H9 119.5
C10 C9 H9 119.5
C9 C10 C5 117.90(12)
C9 C10 C1 123.49(11)
C5 C10 C1 118.61(12)
N1 C11 C1 113.21(11)
N1 C11 C12 98.44(10)
C1 C11 C12 112.92(11)
N1 C11 H11 110.6
C1 C11 H11 110.6
C12 C11 H11 110.6
O3 C12 C14 108.85(10)
O3 C12 C11 104.67(10)
C14 C12 C11 114.74(11)
O3 C12 H12 109.5
C14 C12 H12 109.5
C11 C12 H12 109.5
O4 C13 N1 129.31(13)
O4 C13 O3 120.76(12)
N1 C13 O3 109.92(12)
O2 C14 O1 124.10(14)
O2 C14 C12 124.05(13)
O1 C14 C12 111.81(11)
C13 N1 C11 113.40(11)
C13 N1 H1 120.9(11)
C11 N1 H1 123.9(11)
C14 O1 H1A 111.7(13)
C13 O3 C12 108.59(10)

loop_
_geom_bond_atom_site_label_1
_geom_bond_atom_site_label_2
_geom_bond_distance
C1 C2 1.3682(19)
C1 C10 1.4289(17)
C1 C11 1.5202(17)
C2 C3 1.403(2)
C2 H2 0.9300
C3 C4 1.355(2)
C3 H3 0.9300
C4 C5 1.414(2)
C4 H4 0.9300
C5 C6 1.4117(19)
C5 C10 1.4253(18)
C6 C7 1.357(2)
C6 H6 0.9300
C7 C8 1.402(2)
C7 H7 0.9300
C8 C9 1.3647(19)
C8 H8 0.9300
C9 C10 1.4160(18)
C9 H9 0.9300
C11 N1 1.4497(16)
C11 C12 1.5542(18)
C11 H11 0.9800
C12 O3 1.4368(16)
C12 C14 1.5185(19)
C12 H12 0.9800
C13 O4 1.2220(16)
C13 N1 1.3233(18)
C13 O3 1.3565(16)
C14 O2 1.1817(17)
C14 O1 1.3049(17)
N1 H1 0.834(17)
O1 H1A 0.94(2)

loop_
_geom_hbond_atom_site_label_D
_geom_hbond_atom_site_label_H
_geom_hbond_atom_site_label_A
_geom_hbond_site_symmetry_A
_geom_hbond_distance_DH
_geom_hbond_distance_HA
_geom_hbond_distance_DA
_geom_hbond_angle_DHA
_geom_hbond_publ_flag
O1 H1A O4 3_545 0.94(2) 1.72(2) 2.6591(15) 174(2) yes
N1 H1 O2 3 0.834(17) 2.247(17) 3.0097(18) 152.0(15) yes

loop_
_geom_torsion_atom_site_label_1
_geom_torsion_atom_site_label_2
_geom_torsion_atom_site_label_3
_geom_torsion_atom_site_label_4
_geom_torsion
C10 C1 C2 C3 -0.4(2)
C11 C1 C2 C3 -178.76(13)
C1 C2 C3 C4 0.0(2)
C2 C3 C4 C5 0.4(2)
C3 C4 C5 C6 179.30(15)
C3 C4 C5 C10 -0.4(2)
C4 C5 C6 C7 -178.87(14)
C10 C5 C6 C7 0.8(2)
C5 C6 C7 C8 -1.0(2)
C6 C7 C8 C9 0.1(2)
C7 C8 C9 C10 0.9(2)
C8 C9 C10 C5 -1.09(19)
C8 C9 C10 C1 178.86(13)
C6 C5 C10 C9 0.22(19)
C4 C5 C10 C9 179.92(12)
C6 C5 C10 C1 -179.73(12)
C4 C5 C10 C1 -0.03(19)
C2 C1 C10 C9 -179.53(13)
C11 C1 C10 C9 -1.16(19)
C2 C1 C10 C5 0.42(19)
C11 C1 C10 C5 178.79(11)
C2 C1 C11 N1 -17.73(18)
C10 C1 C11 N1 163.91(11)
C2 C1 C11 C12 93.05(15)
C10 C1 C11 C12 -85.31(14)
N1 C11 C12 O3 21.29(12)
C1 C11 C12 O3 -98.41(12)
N1 C11 C12 C14 -97.95(12)
C1 C11 C12 C14 142.36(11)
O3 C12 C14 O2 4.2(2)
C11 C12 C14 O2 121.12(18)
O3 C12 C14 O1 -177.87(12)
C11 C12 C14 O1 -61.00(16)
O4 C13 N1 C11 -171.98(14)
O3 C13 N1 C11 7.85(16)
C1 C11 N1 C13 101.23(13)
C12 C11 N1 C13 -18.24(14)
O4 C13 O3 C12 -172.25(13)
N1 C13 O3 C12 7.90(15)
C14 C12 O3 C13 104.23(12)
C11 C12 O3 C13 -18.91(13)
